data_7116535
loop_
_publ_author_name
'Yao Xiong'
'Xilong Yan'
'Yawen Ma'
'Yang Li'
'Guohui Yin'
'Ligong Chen'

_publ_section_title
;
 Regulating the piezofluorochromism of 9,10-bis(butoxystyryl)anthracenes
 by isomerization of butyl groups
;
_journal_name_full Chem.Commun.
_journal_page_first 3403
_journal_paper_doi 10.1039/C4cc10196K
_journal_volume 51
_journal_year 2015
_chemical_formula_sum 'C38 H38 O2'
_chemical_formula_weight 526.68
_chemical_name_systematic
; 
 ? 
;
_space_group_IT_number 2
_symmetry_cell_setting triclinic
_symmetry_space_group_name_Hall '-P 1'
_symmetry_space_group_name_H-M 'P -1'
_atom_sites_solution_hydrogens geom
_atom_sites_solution_primary direct
_atom_sites_solution_secondary difmap
_audit_creation_method SHELXL-97
_audit_update_record
;
2014-12-14 deposited with the CCDC.
2015-01-27 downloaded from the CCDC.
;
_cell_angle_alpha 99.935(3)
_cell_angle_beta 101.993(4)
_cell_angle_gamma 96.700(3)
_cell_formula_units_Z 2
_cell_length_a 9.3559(4)
_cell_length_b 9.9674(3)
_cell_length_c 16.4761(8)
_cell_measurement_reflns_used 5553
_cell_measurement_temperature 100.00(10)
_cell_measurement_theta_max 70.9670
_cell_measurement_theta_min 4.5550
_cell_volume 1461.72(11)
_computing_cell_refinement
;
CrysAlisPro, Agilent Technologies,
Version 1.171.37.34k (release 13-08-2014 CrysAlis171 .NET)
(compiled Aug 13 2014,16:31:05)
;
_computing_data_collection
;
CrysAlisPro, Agilent Technologies,
Version 1.171.37.34k (release 13-08-2014 CrysAlis171 .NET)
(compiled Aug 13 2014,16:31:05)
;
_computing_data_reduction
;
CrysAlisPro, Agilent Technologies,
Version 1.171.37.34k (release 13-08-2014 CrysAlis171 .NET)
(compiled Aug 13 2014,16:31:05)
;
_computing_structure_refinement 'SHELXL-97 (Sheldrick, 1997)'
_computing_structure_solution 'SHELXS-97 (Sheldrick, 1990)'
_diffrn_ambient_environment N~2~
_diffrn_ambient_temperature 100.00(10)
_diffrn_detector 'CCD plate'
_diffrn_detector_area_resol_mean 16.0793
_diffrn_detector_type Eos
_diffrn_measured_fraction_theta_full 0.999
_diffrn_measured_fraction_theta_max 0.999
_diffrn_measurement_device 'four-circle diffractometer'
_diffrn_measurement_device_type 'SuperNova, Dual, Cu at zero, Eos'
_diffrn_measurement_method '\w scans'
_diffrn_radiation_monochromator mirror
_diffrn_radiation_probe x-ray
_diffrn_radiation_type 'Cu K\a'
_diffrn_radiation_wavelength 1.54184
_diffrn_reflns_av_R_equivalents 0.0168
_diffrn_reflns_av_sigmaI/netI 0.0224
_diffrn_reflns_limit_h_max 11
_diffrn_reflns_limit_h_min -10
_diffrn_reflns_limit_k_max 7
_diffrn_reflns_limit_k_min -11
_diffrn_reflns_limit_l_max 19
_diffrn_reflns_limit_l_min -19
_diffrn_reflns_number 9459
_diffrn_reflns_theta_full 67.07
_diffrn_reflns_theta_max 67.07
_diffrn_reflns_theta_min 4.56
_diffrn_source 'sealed X-ray tube'
_diffrn_source_type 'SuperNova (Cu) X-ray Source'
_diffrn_standards_decay_% none
_diffrn_standards_interval_count 1
_diffrn_standards_interval_time 1
_diffrn_standards_number 9892
_exptl_absorpt_coefficient_mu 0.554
_exptl_absorpt_correction_T_max 1.00000
_exptl_absorpt_correction_T_min 0.69813
_exptl_absorpt_correction_type multi-scan
_exptl_absorpt_process_details
;
CrysAlisPro, Agilent Technologies,
Version 1.171.37.34k (release 13-08-2014 CrysAlis171 .NET)
(compiled Aug 13 2014,16:31:05)
Empirical absorption correction using spherical harmonics,
 implemented in SCALE3 ABSPACK scaling algorithm.
Empirical absorption correction using spherical harmonics,
 implemented in SCALE3 ABSPACK scaling algorithm.
;
_exptl_crystal_colour 'clear light yellow'
_exptl_crystal_density_diffrn 1.197
_exptl_crystal_density_method 'not measured'
_exptl_crystal_description plate
_exptl_crystal_F_000 564
_exptl_crystal_size_max 0.3400
_exptl_crystal_size_mid 0.1600
_exptl_crystal_size_min 0.0300
_refine_diff_density_max 0.203
_refine_diff_density_min -0.246
_refine_diff_density_rms 0.043
_refine_ls_extinction_method none
_refine_ls_goodness_of_fit_ref 1.056
_refine_ls_hydrogen_treatment constr
_refine_ls_matrix_type full
_refine_ls_number_parameters 419
_refine_ls_number_reflns 5219
_refine_ls_number_restraints 0
_refine_ls_restrained_S_all 1.056
_refine_ls_R_factor_all 0.0447
_refine_ls_R_factor_gt 0.0409
_refine_ls_shift/su_max 0.001
_refine_ls_shift/su_mean 0.000
_refine_ls_structure_factor_coef Fsqd
_refine_ls_weighting_details 'calc w=1/[\s^2^(Fo^2^)+(0.0618P)^2^+0.3472P] where P=(Fo^2^+2Fc^2^)/3'
_refine_ls_weighting_scheme calc
_refine_ls_wR_factor_gt 0.1098
_refine_ls_wR_factor_ref 0.1139
_reflns_number_gt 4673
_reflns_number_total 5219
_reflns_threshold_expression >2sigma(I)
_cod_data_source_file c4cc10196k2.cif
_cod_data_source_block exp_724
_cod_original_cell_volume 1461.72(10)
_cod_database_code 7116535

loop_
_symmetry_equiv_pos_as_xyz
'x, y, z'
'-x, -y, -z'

loop_
_atom_site_label
_atom_site_type_symbol
_atom_site_fract_x
_atom_site_fract_y
_atom_site_fract_z
_atom_site_U_iso_or_equiv
_atom_site_adp_type
_atom_site_occupancy
_atom_site_symmetry_multiplicity
_atom_site_calc_flag
_atom_site_refinement_flags
_atom_site_disorder_assembly
_atom_site_disorder_group
C1 C 0.33211(13) 0.62740(11) 0.63787(7) 0.0213(3) Uani 1 1 d . . .
C2 C 0.37732(13) 0.65000(12) 0.72878(7) 0.0233(3) Uani 1 1 d . A .
C3 C 0.52507(14) 0.70391(13) 0.77055(8) 0.0280(3) Uani 1 1 d . . .
C4 C 0.62926(13) 0.73493(11) 0.72316(8) 0.0244(3) Uani 1 1 d . A .
C5 C 0.78208(14) 0.78572(13) 0.76230(9) 0.0303(3) Uani 1 1 d . . .
H5 H 0.8137 0.7989 0.8209 0.036 Uiso 1 1 calc R A .
C6 C 0.88173(15) 0.81511(13) 0.71635(10) 0.0355(3) Uani 1 1 d . A .
H6 H 0.9802 0.8484 0.7435 0.043 Uiso 1 1 calc R . .
C7 C 0.83667(16) 0.79543(15) 0.62734(10) 0.0380(3) Uani 1 1 d . . .
H7 H 0.9055 0.8161 0.5961 0.046 Uiso 1 1 calc R A .
C8 C 0.69297(15) 0.74634(14) 0.58698(9) 0.0319(3) Uani 1 1 d . A .
H8 H 0.6651 0.7340 0.5283 0.038 Uiso 1 1 calc R . .
C9 C 0.58400(13) 0.71329(11) 0.63243(8) 0.0226(3) Uani 1 1 d . . .
C10 C 0.43548(13) 0.66136(11) 0.59043(7) 0.0215(3) Uani 1 1 d . A .
C11 C 0.18073(14) 0.56999(12) 0.59853(8) 0.0263(3) Uani 1 1 d . . .
H11 H 0.1499 0.5519 0.5398 0.032 Uiso 1 1 calc R . .
C12 C 0.08126(14) 0.54134(13) 0.64497(8) 0.0310(3) Uani 1 1 d . . .
H12 H -0.0162 0.5041 0.6177 0.037 Uiso 1 1 calc R . .
C13 C 0.12477(15) 0.56778(14) 0.73448(9) 0.0318(3) Uani 1 1 d . A .
H13 H 0.0555 0.5497 0.7659 0.038 Uiso 1 1 calc R . .
C14 C 0.26739(14) 0.61951(14) 0.77444(8) 0.0296(3) Uani 1 1 d . . .
H14 H 0.2945 0.6356 0.8333 0.035 Uiso 1 1 calc R A .
C15 C 0.5832(3) 0.7707(5) 0.8596(2) 0.0196(9) Uani 0.415(4) 1 d P A 1
H15 H 0.6184 0.8649 0.8738 0.024 Uiso 0.415(4) 1 calc PR A 1
C16 C 0.5862(3) 0.6977(3) 0.9209(2) 0.0202(7) Uani 0.415(4) 1 d P A 1
H16 H 0.5531 0.6033 0.9042 0.024 Uiso 0.415(4) 1 calc PR A 1
C17 C 0.6371(4) 0.7539(5) 1.0115(2) 0.0202(7) Uani 0.415(4) 1 d P A 1
C18 C 0.6738(4) 0.6655(5) 1.0669(2) 0.0231(9) Uani 0.415(4) 1 d P A 1
H18 H 0.6630 0.5714 1.0455 0.028 Uiso 0.415(4) 1 calc PR A 1
C19 C 0.7262(11) 0.7153(8) 1.1534(5) 0.0184(13) Uani 0.415(4) 1 d P A 1
H19 H 0.7536 0.6551 1.1890 0.022 Uiso 0.415(4) 1 calc PR A 1
C20 C 0.73881(13) 0.87155(14) 1.19055(7) 0.0257(3) Uani 1 1 d . . .
C21 C 0.6988(5) 0.9430(5) 1.1333(3) 0.0204(7) Uani 0.415(4) 1 d P A 1
H21 H 0.7036 1.0372 1.1526 0.024 Uiso 0.415(4) 1 calc PR A 1
C22 C 0.6494(4) 0.8941(6) 1.0460(3) 0.0204(7) Uani 0.415(4) 1 d P A 1
H22 H 0.6247 0.9552 1.0106 0.024 Uiso 0.415(4) 1 calc PR A 1
C23 C 0.70244(13) 0.88869(12) 1.33436(7) 0.0224(3) Uani 1 1 d . . .
C24 C 0.65106(16) 0.73621(13) 1.32754(8) 0.0325(3) Uani 1 1 d . A .
H24A H 0.5873 0.6984 1.2726 0.049 Uiso 1 1 calc R . .
H24B H 0.5979 0.7244 1.3704 0.049 Uiso 1 1 calc R . .
H24C H 0.7354 0.6893 1.3352 0.049 Uiso 1 1 calc R . .
C25 C 0.57159(15) 0.96513(14) 1.31696(9) 0.0336(3) Uani 1 1 d . A .
H25A H 0.6069 1.0604 1.3191 0.050 Uiso 1 1 calc R . .
H25B H 0.5152 0.9586 1.3590 0.050 Uiso 1 1 calc R . .
H25C H 0.5101 0.9247 1.2618 0.050 Uiso 1 1 calc R . .
C26 C 0.80461(16) 0.95029(16) 1.42023(8) 0.0373(3) Uani 1 1 d . A .
H26A H 0.8862 0.9002 1.4292 0.056 Uiso 1 1 calc R . .
H26B H 0.7512 0.9446 1.4637 0.056 Uiso 1 1 calc R . .
H26C H 0.8412 1.0452 1.4223 0.056 Uiso 1 1 calc R . .
C27 C 0.38969(14) 0.64431(12) 0.49702(7) 0.0249(3) Uani 1 1 d . . .
H27 H 0.4248 0.5756 0.4643 0.030 Uiso 1 1 calc R A .
C28 C 0.30388(15) 0.71828(13) 0.45710(8) 0.0283(3) Uani 1 1 d . A .
H28 H 0.2724 0.7877 0.4913 0.034 Uiso 1 1 calc R . .
C29 C 0.25048(13) 0.70664(12) 0.36552(7) 0.0227(3) Uani 1 1 d . . .
C30 C 0.16393(14) 0.80127(13) 0.33593(7) 0.0261(3) Uani 1 1 d . A .
H30 H 0.1452 0.8728 0.3747 0.031 Uiso 1 1 calc R . .
C31 C 0.10540(13) 0.79079(12) 0.25024(7) 0.0235(3) Uani 1 1 d . . .
H31 H 0.0473 0.8543 0.2320 0.028 Uiso 1 1 calc R A .
C32 C 0.13351(12) 0.68544(12) 0.19171(7) 0.0200(2) Uani 1 1 d . A .
C33 C 0.21997(13) 0.59041(12) 0.21995(7) 0.0226(3) Uani 1 1 d . . .
H33 H 0.2392 0.5196 0.1810 0.027 Uiso 1 1 calc R A .
C34 C 0.27728(13) 0.60087(12) 0.30559(7) 0.0230(3) Uani 1 1 d . A .
H34 H 0.3345 0.5366 0.3236 0.028 Uiso 1 1 calc R . .
C35 C 0.12771(13) 0.74619(12) 0.05332(7) 0.0219(3) Uani 1 1 d . A .
C36 C 0.11452(15) 0.89692(13) 0.08020(8) 0.0302(3) Uani 1 1 d . . .
H36A H 0.0144 0.9045 0.0834 0.045 Uiso 1 1 calc R . .
H36B H 0.1412 0.9473 0.0395 0.045 Uiso 1 1 calc R . .
H36C H 0.1797 0.9342 0.1347 0.045 Uiso 1 1 calc R . .
C37 C 0.28700(15) 0.72564(15) 0.05764(9) 0.0351(3) Uani 1 1 d . . .
H37A H 0.3456 0.7636 0.1139 0.053 Uiso 1 1 calc R . .
H37B H 0.3249 0.7715 0.0180 0.053 Uiso 1 1 calc R . .
H37C H 0.2914 0.6289 0.0437 0.053 Uiso 1 1 calc R . .
C38 C 0.03165(15) 0.68714(14) -0.03457(8) 0.0322(3) Uani 1 1 d . . .
H38A H 0.0381 0.5910 -0.0499 0.048 Uiso 1 1 calc R . .
H38B H 0.0652 0.7353 -0.0745 0.048 Uiso 1 1 calc R . .
H38C H -0.0692 0.6976 -0.0351 0.048 Uiso 1 1 calc R . .
C15' C 0.5622(3) 0.7034(3) 0.86636(16) 0.0201(6) Uani 0.585(4) 1 d P A 2
H15' H 0.5556 0.6198 0.8843 0.024 Uiso 0.585(4) 1 calc PR A 2
C16' C 0.6033(2) 0.8201(2) 0.92316(13) 0.0202(6) Uani 0.585(4) 1 d P A 2
H16' H 0.6029 0.9009 0.9022 0.024 Uiso 0.585(4) 1 calc PR A 2
C17' C 0.6496(2) 0.8368(4) 1.01591(16) 0.0171(6) Uani 0.585(4) 1 d P A 2
C18' C 0.6631(2) 0.9679(3) 1.06576(15) 0.0193(6) Uani 0.585(4) 1 d P A 2
H18' H 0.6417 1.0410 1.0395 0.023 Uiso 0.585(4) 1 calc PR A 2
C19' C 0.7074(4) 0.9920(3) 1.15288(19) 0.0191(6) Uani 0.585(4) 1 d P A 2
H19' H 0.7170 1.0795 1.1861 0.023 Uiso 0.585(4) 1 calc PR A 2
C21' C 0.7295(8) 0.7533(6) 1.1439(4) 0.0236(11) Uani 0.585(4) 1 d P A 2
H21' H 0.7547 0.6804 1.1695 0.028 Uiso 0.585(4) 1 calc PR A 2
C22' C 0.6834(3) 0.7293(3) 1.05658(17) 0.0198(6) Uani 0.585(4) 1 d P A 2
H22' H 0.6749 0.6408 1.0249 0.024 Uiso 0.585(4) 1 calc PR A 2
O1 O 0.06489(9) 0.66375(8) 0.10675(5) 0.0222(2) Uani 1 1 d . . .
O2 O 0.79808(9) 0.90955(8) 1.27619(5) 0.02243(19) Uani 1 1 d . A .

loop_
_atom_site_aniso_label
_atom_site_aniso_U_11
_atom_site_aniso_U_22
_atom_site_aniso_U_33
_atom_site_aniso_U_23
_atom_site_aniso_U_13
_atom_site_aniso_U_12
C1 0.0263(6) 0.0153(5) 0.0184(6) 0.0019(4) -0.0031(5) 0.0052(4)
C2 0.0271(6) 0.0225(6) 0.0180(6) 0.0011(4) -0.0010(5) 0.0098(5)
C3 0.0279(6) 0.0329(7) 0.0180(6) -0.0047(5) -0.0030(5) 0.0138(5)
C4 0.0256(6) 0.0166(5) 0.0246(6) -0.0033(5) -0.0047(5) 0.0074(5)
C5 0.0261(6) 0.0239(6) 0.0317(7) -0.0056(5) -0.0063(5) 0.0067(5)
C6 0.0228(6) 0.0263(7) 0.0487(9) 0.0027(6) -0.0056(6) 0.0017(5)
C7 0.0279(7) 0.0378(8) 0.0510(9) 0.0200(7) 0.0069(6) 0.0034(6)
C8 0.0314(7) 0.0327(7) 0.0324(7) 0.0153(6) 0.0023(6) 0.0053(5)
C9 0.0267(6) 0.0154(5) 0.0237(6) 0.0044(4) -0.0006(5) 0.0056(4)
C10 0.0272(6) 0.0147(5) 0.0197(6) 0.0023(4) -0.0014(5) 0.0062(4)
C11 0.0281(6) 0.0247(6) 0.0203(6) 0.0043(5) -0.0048(5) 0.0002(5)
C12 0.0250(6) 0.0312(7) 0.0314(7) 0.0070(5) -0.0029(5) -0.0011(5)
C13 0.0303(7) 0.0365(7) 0.0306(7) 0.0102(6) 0.0075(5) 0.0076(6)
C14 0.0317(7) 0.0367(7) 0.0197(6) 0.0040(5) 0.0022(5) 0.0123(5)
C15 0.0190(15) 0.0176(18) 0.020(2) 0.0030(16) 0.0019(12) -0.0013(13)
C16 0.0215(11) 0.0191(14) 0.0196(14) 0.0043(10) 0.0028(9) 0.0051(9)
C17 0.0215(11) 0.0191(14) 0.0196(14) 0.0043(10) 0.0028(9) 0.0051(9)
C18 0.0287(17) 0.020(2) 0.0190(17) 0.0020(16) 0.0027(13) 0.0063(16)
C19 0.026(2) 0.018(3) 0.010(2) 0.0001(19) 0.0000(16) 0.009(3)
C20 0.0160(5) 0.0451(8) 0.0165(6) 0.0086(5) 0.0024(4) 0.0059(5)
C21 0.0234(12) 0.014(2) 0.0216(17) 0.0013(13) 0.0038(12) 0.0027(15)
C22 0.0234(12) 0.014(2) 0.0216(17) 0.0013(13) 0.0038(12) 0.0027(15)
C23 0.0241(6) 0.0248(6) 0.0168(6) 0.0013(4) 0.0043(5) 0.0033(5)
C24 0.0413(8) 0.0287(7) 0.0293(7) 0.0085(5) 0.0110(6) 0.0038(6)
C25 0.0324(7) 0.0358(7) 0.0375(7) 0.0097(6) 0.0137(6) 0.0119(6)
C26 0.0340(7) 0.0511(9) 0.0194(6) -0.0059(6) 0.0041(5) -0.0005(6)
C27 0.0326(6) 0.0215(6) 0.0183(6) 0.0020(4) 0.0005(5) 0.0074(5)
C28 0.0387(7) 0.0258(6) 0.0191(6) 0.0018(5) 0.0022(5) 0.0131(5)
C29 0.0246(6) 0.0230(6) 0.0190(6) 0.0043(4) 0.0005(5) 0.0060(5)
C30 0.0319(7) 0.0268(6) 0.0194(6) 0.0022(5) 0.0035(5) 0.0118(5)
C31 0.0228(6) 0.0256(6) 0.0228(6) 0.0075(5) 0.0014(5) 0.0093(5)
C32 0.0173(5) 0.0226(6) 0.0172(5) 0.0047(4) -0.0013(4) -0.0002(4)
C33 0.0240(6) 0.0205(6) 0.0202(6) 0.0007(4) 0.0010(5) 0.0035(4)
C34 0.0238(6) 0.0216(6) 0.0219(6) 0.0048(5) -0.0009(5) 0.0072(5)
C35 0.0216(6) 0.0241(6) 0.0180(6) 0.0047(5) 0.0016(5) 0.0004(4)
C36 0.0385(7) 0.0264(6) 0.0262(6) 0.0076(5) 0.0074(5) 0.0040(5)
C37 0.0271(7) 0.0451(8) 0.0359(7) 0.0124(6) 0.0084(6) 0.0084(6)
C38 0.0368(7) 0.0363(7) 0.0177(6) 0.0055(5) -0.0010(5) -0.0040(6)
C15' 0.0232(11) 0.0185(14) 0.0191(15) 0.0079(11) 0.0027(9) 0.0031(10)
C16' 0.0211(10) 0.0229(12) 0.0154(13) 0.0045(9) 0.0010(8) 0.0038(8)
C17' 0.0152(10) 0.0179(17) 0.0165(12) 0.0017(10) 0.0010(9) 0.0026(10)
C18' 0.0196(10) 0.0203(15) 0.0165(12) 0.0052(10) 0.0004(8) 0.0020(9)
C19' 0.0206(11) 0.0157(15) 0.0183(14) 0.0006(10) 0.0019(10) 0.0015(12)
C21' 0.0232(14) 0.025(3) 0.0252(19) 0.0125(17) 0.0025(11) 0.0082(19)
C22' 0.0232(11) 0.0177(15) 0.0175(13) 0.0021(12) 0.0030(10) 0.0042(11)
O1 0.0219(4) 0.0242(4) 0.0158(4) 0.0043(3) -0.0033(3) -0.0022(3)
O2 0.0200(4) 0.0291(4) 0.0156(4) 0.0023(3) 0.0011(3) 0.0020(3)

loop_
_atom_type_symbol
_atom_type_description
_atom_type_scat_dispersion_real
_atom_type_scat_dispersion_imag
_atom_type_scat_source
C C 0.0181 0.0091 'International Tables Vol C Tables 4.2.6.8 and 6.1.1.4'
H H 0.0000 0.0000 'International Tables Vol C Tables 4.2.6.8 and 6.1.1.4'
O O 0.0492 0.0322 'International Tables Vol C Tables 4.2.6.8 and 6.1.1.4'

loop_
_geom_angle_atom_site_label_1
_geom_angle_atom_site_label_2
_geom_angle_atom_site_label_3
_geom_angle
C10 C1 C11 122.14(11)
C10 C1 C2 120.06(10)
C11 C1 C2 117.80(11)
C3 C2 C14 121.71(11)
C3 C2 C1 120.18(11)
C14 C2 C1 118.09(11)
C2 C3 C4 119.85(11)
C2 C3 C15 127.91(17)
C4 C3 C15 109.95(18)
C2 C3 C15' 114.30(15)
C4 C3 C15' 125.23(14)
C15 C3 C15' 27.16(13)
C3 C4 C5 122.12(11)
C3 C4 C9 120.00(11)
C5 C4 C9 117.87(12)
C6 C5 C4 121.82(12)
C6 C5 H5 119.1
C4 C5 H5 119.1
C5 C6 C7 120.21(12)
C5 C6 H6 119.9
C7 C6 H6 119.9
C8 C7 C6 120.30(14)
C8 C7 H7 119.8
C6 C7 H7 119.8
C7 C8 C9 121.64(13)
C7 C8 H8 119.2
C9 C8 H8 119.2
C10 C9 C8 121.54(11)
C10 C9 C4 120.31(11)
C8 C9 C4 118.15(11)
C9 C10 C1 119.57(11)
C9 C10 C27 119.55(11)
C1 C10 C27 120.88(10)
C12 C11 C1 121.61(11)
C12 C11 H11 119.2
C1 C11 H11 119.2
C11 C12 C13 120.50(12)
C11 C12 H12 119.7
C13 C12 H12 119.7
C14 C13 C12 120.01(12)
C14 C13 H13 120.0
C12 C13 H13 120.0
C13 C14 C2 121.93(12)
C13 C14 H14 119.0
C2 C14 H14 119.0
C16 C15 C3 120.8(4)
C16 C15 H15 119.6
C3 C15 H15 119.6
C15 C16 C17 125.5(3)
C15 C16 H16 117.2
C17 C16 H16 117.2
C18 C17 C22 118.0(3)
C18 C17 C16 119.5(3)
C22 C17 C16 122.5(4)
C19 C18 C17 121.3(4)
C19 C18 H18 119.3
C17 C18 H18 119.3
C18 C19 C20 119.9(5)
C18 C19 H19 120.1
C20 C19 H19 120.1
C21' C20 C21 100.5(3)
C21' C20 O2 126.8(3)
C21 C20 O2 132.0(2)
C21' C20 C19' 120.9(3)
C21 C20 C19' 20.50(17)
O2 C20 C19' 111.52(15)
C21' C20 C19 13.6(4)
C21 C20 C19 113.3(3)
O2 C20 C19 114.6(3)
C19' C20 C19 133.8(3)
C20 C21 C22 127.1(4)
C20 C21 H21 116.4
C22 C21 H21 116.4
C17 C22 C21 120.4(4)
C17 C22 H22 119.8
C21 C22 H22 119.8
O2 C23 C26 102.56(9)
O2 C23 C24 110.83(10)
C26 C23 C24 110.41(11)
O2 C23 C25 110.14(10)
C26 C23 C25 111.52(11)
C24 C23 C25 111.08(11)
C23 C24 H24A 109.5
C23 C24 H24B 109.5
H24A C24 H24B 109.5
C23 C24 H24C 109.5
H24A C24 H24C 109.5
H24B C24 H24C 109.5
C23 C25 H25A 109.5
C23 C25 H25B 109.5
H25A C25 H25B 109.5
C23 C25 H25C 109.5
H25A C25 H25C 109.5
H25B C25 H25C 109.5
C23 C26 H26A 109.5
C23 C26 H26B 109.5
H26A C26 H26B 109.5
C23 C26 H26C 109.5
H26A C26 H26C 109.5
H26B C26 H26C 109.5
C28 C27 C10 125.06(11)
C28 C27 H27 117.5
C10 C27 H27 117.5
C27 C28 C29 128.72(12)
C27 C28 H28 115.6
C29 C28 H28 115.6
C34 C29 C30 117.80(11)
C34 C29 C28 122.79(10)
C30 C29 C28 119.36(11)
C31 C30 C29 121.48(11)
C31 C30 H30 119.3
C29 C30 H30 119.3
C30 C31 C32 119.91(10)
C30 C31 H31 120.0
C32 C31 H31 120.0
O1 C32 C31 121.28(10)
O1 C32 C33 118.90(10)
C31 C32 C33 119.45(10)
C34 C33 C32 120.37(11)
C34 C33 H33 119.8
C32 C33 H33 119.8
C33 C34 C29 120.98(10)
C33 C34 H34 119.5
C29 C34 H34 119.5
O1 C35 C38 103.49(9)
O1 C35 C37 109.42(10)
C38 C35 C37 111.01(11)
O1 C35 C36 110.24(9)
C38 C35 C36 110.36(10)
C37 C35 C36 112.00(11)
C35 C36 H36A 109.5
C35 C36 H36B 109.5
H36A C36 H36B 109.5
C35 C36 H36C 109.5
H36A C36 H36C 109.5
H36B C36 H36C 109.5
C35 C37 H37A 109.5
C35 C37 H37B 109.5
H37A C37 H37B 109.5
C35 C37 H37C 109.5
H37A C37 H37C 109.5
H37B C37 H37C 109.5
C35 C38 H38A 109.5
C35 C38 H38B 109.5
H38A C38 H38B 109.5
C35 C38 H38C 109.5
H38A C38 H38C 109.5
H38B C38 H38C 109.5
C16' C15' C3 120.9(3)
C16' C15' H15' 119.6
C3 C15' H15' 119.6
C15' C16' C17' 127.4(2)
C15' C16' H16' 116.3
C17' C16' H16' 116.3
C22' C17' C18' 118.1(2)
C22' C17' C16' 123.6(3)
C18' C17' C16' 118.4(2)
C19' C18' C17' 121.8(2)
C19' C18' H18' 119.1
C17' C18' H18' 119.1
C18' C19' C20 116.4(2)
C18' C19' H19' 121.8
C20 C19' H19' 121.8
C20 C21' C22' 122.4(4)
C20 C21' H21' 118.8
C22' C21' H21' 118.8
C21' C22' C17' 120.4(3)
C21' C22' H22' 119.8
C17' C22' H22' 119.8
C32 O1 C35 118.72(8)
C20 O2 C23 118.87(9)

loop_
_geom_bond_atom_site_label_1
_geom_bond_atom_site_label_2
_geom_bond_distance
C1 C10 1.4106(18)
C1 C11 1.4334(17)
C1 C2 1.4392(16)
C2 C3 1.4061(18)
C2 C14 1.4296(18)
C3 C4 1.4088(19)
C3 C15 1.462(3)
C3 C15' 1.545(3)
C4 C5 1.4323(17)
C4 C9 1.4370(16)
C5 C6 1.354(2)
C5 H5 0.9300
C6 C7 1.411(2)
C6 H6 0.9300
C7 C8 1.3608(19)
C7 H7 0.9300
C8 C9 1.4256(18)
C8 H8 0.9300
C9 C10 1.4095(17)
C10 C27 1.4832(16)
C11 C12 1.3573(19)
C11 H11 0.9300
C12 C13 1.4147(18)
C12 H12 0.9300
C13 C14 1.3553(19)
C13 H13 0.9300
C14 H14 0.9300
C15 C16 1.340(5)
C15 H15 0.9300
C16 C17 1.457(5)
C16 H16 0.9300
C17 C18 1.395(5)
C17 C22 1.396(5)
C18 C19 1.387(10)
C18 H18 0.9300
C19 C20 1.554(8)
C19 H19 0.9300
C20 C21' 1.275(7)
C20 C21 1.297(5)
C20 O2 1.3724(14)
C20 C19' 1.475(3)
C21 C22 1.397(6)
C21 H21 0.9300
C22 H22 0.9300
C23 O2 1.4644(14)
C23 C26 1.5145(16)
C23 C24 1.5171(17)
C23 C25 1.5194(17)
C24 H24A 0.9600
C24 H24B 0.9600
C24 H24C 0.9600
C25 H25A 0.9600
C25 H25B 0.9600
C25 H25C 0.9600
C26 H26A 0.9600
C26 H26B 0.9600
C26 H26C 0.9600
C27 C28 1.3065(17)
C27 H27 0.9300
C28 C29 1.4671(16)
C28 H28 0.9300
C29 C34 1.3980(17)
C29 C30 1.3985(16)
C30 C31 1.3851(16)
C30 H30 0.9300
C31 C32 1.3864(17)
C31 H31 0.9300
C32 O1 1.3813(13)
C32 C33 1.3938(16)
C33 C34 1.3824(16)
C33 H33 0.9300
C34 H34 0.9300
C35 O1 1.4654(14)
C35 C38 1.5141(16)
C35 C37 1.5166(17)
C35 C36 1.5182(17)
C36 H36A 0.9600
C36 H36B 0.9600
C36 H36C 0.9600
C37 H37A 0.9600
C37 H37B 0.9600
C37 H37C 0.9600
C38 H38A 0.9600
C38 H38B 0.9600
C38 H38C 0.9600
C15' C16' 1.322(4)
C15' H15' 0.9300
C16' C17' 1.473(3)
C16' H16' 0.9300
C17' C22' 1.391(4)
C17' C18' 1.395(4)
C18' C19' 1.379(3)
C18' H18' 0.9300
C19' H19' 0.9300
C21' C22' 1.382(7)
C21' H21' 0.9300
C22' H22' 0.9300

loop_
_geom_torsion_atom_site_label_1
_geom_torsion_atom_site_label_2
_geom_torsion_atom_site_label_3
_geom_torsion_atom_site_label_4
_geom_torsion
C10 C1 C2 C3 -1.01(17)
C11 C1 C2 C3 178.93(11)
C10 C1 C2 C14 177.40(10)
C11 C1 C2 C14 -2.66(16)
C14 C2 C3 C4 -178.80(11)
C1 C2 C3 C4 -0.45(17)
C14 C2 C3 C15 -17.8(3)
C1 C2 C3 C15 160.5(3)
C14 C2 C3 C15' 9.8(2)
C1 C2 C3 C15' -171.83(15)
C2 C3 C4 C5 -177.90(11)
C15 C3 C4 C5 18.0(2)
C15' C3 C4 C5 -7.5(2)
C2 C3 C4 C9 0.88(17)
C15 C3 C4 C9 -163.2(2)
C15' C3 C4 C9 171.25(17)
C3 C4 C5 C6 179.88(12)
C9 C4 C5 C6 1.08(17)
C4 C5 C6 C7 -0.30(19)
C5 C6 C7 C8 -0.2(2)
C6 C7 C8 C9 0.0(2)
C7 C8 C9 C10 -179.45(12)
C7 C8 C9 C4 0.83(18)
C3 C4 C9 C10 0.14(16)
C5 C4 C9 C10 178.97(10)
C3 C4 C9 C8 179.86(11)
C5 C4 C9 C8 -1.30(16)
C8 C9 C10 C1 178.70(10)
C4 C9 C10 C1 -1.59(16)
C8 C9 C10 C27 -1.85(17)
C4 C9 C10 C27 177.87(10)
C11 C1 C10 C9 -177.92(10)
C2 C1 C10 C9 2.01(16)
C11 C1 C10 C27 2.63(17)
C2 C1 C10 C27 -177.44(10)
C10 C1 C11 C12 -178.11(11)
C2 C1 C11 C12 1.96(17)
C1 C11 C12 C13 0.05(19)
C11 C12 C13 C14 -1.3(2)
C12 C13 C14 C2 0.5(2)
C3 C2 C14 C13 179.87(12)
C1 C2 C14 C13 1.49(18)
C2 C3 C15 C16 70.1(3)
C4 C3 C15 C16 -127.4(3)
C15' C3 C15 C16 2.2(2)
C3 C15 C16 C17 -177.9(2)
C15 C16 C17 C18 -162.1(3)
C15 C16 C17 C22 18.5(5)
C22 C17 C18 C19 -2.3(7)
C16 C17 C18 C19 178.4(5)
C17 C18 C19 C20 2.4(10)
C18 C19 C20 C21' -22(2)
C18 C19 C20 C21 -1.0(9)
C18 C19 C20 O2 -177.2(5)
C18 C19 C20 C19' -0.9(11)
C21' C20 C21 C22 4.3(6)
O2 C20 C21 C22 174.8(3)
C19' C20 C21 C22 179.6(13)
C19 C20 C21 C22 -0.6(7)
C18 C17 C22 C21 0.7(5)
C16 C17 C22 C21 -180.0(3)
C20 C21 C22 C17 0.8(7)
C9 C10 C27 C28 -110.65(15)
C1 C10 C27 C28 68.80(17)
C10 C27 C28 C29 -178.46(12)
C27 C28 C29 C34 5.5(2)
C27 C28 C29 C30 -177.16(14)
C34 C29 C30 C31 0.44(19)
C28 C29 C30 C31 -177.05(12)
C29 C30 C31 C32 -0.63(19)
C30 C31 C32 O1 173.37(10)
C30 C31 C32 C33 0.39(18)
O1 C32 C33 C34 -173.12(10)
C31 C32 C33 C34 0.03(18)
C32 C33 C34 C29 -0.22(18)
C30 C29 C34 C33 -0.01(18)
C28 C29 C34 C33 177.38(11)
C2 C3 C15' C16' -116.5(2)
C4 C3 C15' C16' 72.7(2)
C15 C3 C15' C16' 10.2(3)
C3 C15' C16' C17' -176.53(18)
C15' C16' C17' C22' 12.6(4)
C15' C16' C17' C18' -168.6(2)
C22' C17' C18' C19' -0.5(3)
C16' C17' C18' C19' -179.3(2)
C17' C18' C19' C20 -0.4(3)
C21' C20 C19' C18' 2.2(5)
C21 C20 C19' C18' -3.2(8)
O2 C20 C19' C18' 172.97(18)
C19 C20 C19' C18' -3.5(6)
C21 C20 C21' C22' -1.2(7)
O2 C20 C21' C22' -172.4(3)
C19' C20 C21' C22' -3.1(8)
C19 C20 C21' C22' 159(3)
C20 C21' C22' C17' 2.2(8)
C18' C17' C22' C21' -0.3(5)
C16' C17' C22' C21' 178.5(4)
C31 C32 O1 C35 83.35(13)
C33 C32 O1 C35 -103.63(12)
C38 C35 O1 C32 176.00(10)
C37 C35 O1 C32 57.60(13)
C36 C35 O1 C32 -65.98(12)
C21' C20 O2 C23 -88.1(4)
C21 C20 O2 C23 103.6(3)
C19' C20 O2 C23 101.76(17)
C19 C20 O2 C23 -81.1(4)
C26 C23 O2 C20 -176.69(11)
C24 C23 O2 C20 65.46(13)
C25 C23 O2 C20 -57.87(13)
